data_4118429
loop_
_publ_author_name
'Brian S. Lucas'
'Benjamin Fisher'
'Lawrence R. McGee'
'Steven H. Olson'
'Julio C. Medina'
'Eugene Cheung'

_publ_contact_author_address
;
Amgen Inc.
One Amgen Center Drive
Thousand Oaks, CA 91320
USA
;
_publ_contact_author_email blucas@amgen.com
_publ_contact_author_name 'Brian Lucas'
_publ_section_title
;
 An Expeditious Synthesis of the MDM2-p53 Inhibitor AM-8553
;
_journal_name_full 'Journal of the American Chemical Society'
_journal_page_first 12855
_journal_page_last 12860
_journal_paper_doi 10.1021/ja305123v
_journal_volume 134
_journal_year 2012
_chemical_absolute_configuration ad
_chemical_formula_moiety 'C26 H31 Cl2 N O2'
_chemical_formula_sum 'C26 H31 Cl2 N O2'
_chemical_formula_weight 460.42
_space_group_IT_number 19
_symmetry_cell_setting orthorhombic
_symmetry_space_group_name_Hall 'P 2ac 2ab'
_symmetry_space_group_name_H-M 'P 21 21 21'
_atom_sites_solution_hydrogens geom
_atom_sites_solution_primary direct
_atom_sites_solution_secondary difmap
_audit_creation_method SHELXL-97
_audit_update_record
;
2012-05-22 # Formatted by publCIF
;
_cell_angle_alpha 90.00
_cell_angle_beta 90.00
_cell_angle_gamma 90.00
_cell_formula_units_Z 4
_cell_length_a 10.4852(9)
_cell_length_b 13.3205(11)
_cell_length_c 17.2875(17)
_cell_measurement_reflns_used 3534
_cell_measurement_temperature 100(2)
_cell_measurement_theta_max 59.94
_cell_measurement_theta_min 4.933
_cell_volume 2414.5(4)
_computing_cell_refinement 'Apex2 (Bruker AXS, 2006)'
_computing_data_collection 'Apex2 (Bruker AXS, 2006)'
_computing_data_reduction 'Apex2 (Bruker AXS, 2006)'
_computing_molecular_graphics 'publCIF (Westrip, 2010)'
_computing_publication_material 'publCIF (Westrip, 2010)'
_computing_structure_refinement 'SHELXL-97 (Sheldrick, 1997)'
_computing_structure_solution 'SHELXS-97 (Sheldrick, 1990)'
_diffrn_ambient_temperature 100(2)
_diffrn_measured_fraction_theta_full 0.961
_diffrn_measured_fraction_theta_max 0.961
_diffrn_measurement_device 'Bruker Kappa Apex2'
_diffrn_measurement_device_type Area
_diffrn_measurement_method '\f & \w scans'
_diffrn_radiation_monochromator graphite
_diffrn_radiation_source 'fine-focus sealed tube'
_diffrn_radiation_type CuK\a
_diffrn_radiation_wavelength 1.54178
_diffrn_reflns_av_R_equivalents 0.1351
_diffrn_reflns_av_sigmaI/netI 0.1368
_diffrn_reflns_limit_h_max 7
_diffrn_reflns_limit_h_min -12
_diffrn_reflns_limit_k_max 12
_diffrn_reflns_limit_k_min -15
_diffrn_reflns_limit_l_max 11
_diffrn_reflns_limit_l_min -19
_diffrn_reflns_number 15740
_diffrn_reflns_theta_full 63.17
_diffrn_reflns_theta_max 63.17
_diffrn_reflns_theta_min 4.19
_exptl_absorpt_coefficient_mu 2.587
_exptl_absorpt_correction_T_max 0.7523
_exptl_absorpt_correction_T_min 0.5780
_exptl_absorpt_correction_type multi-scan
_exptl_absorpt_process_details 'Apex2 (Bruker AXS, 2006)'
_exptl_crystal_colour colourless
_exptl_crystal_density_diffrn 1.267
_exptl_crystal_description prism
_exptl_crystal_F_000 976
_exptl_crystal_size_max 0.2
_exptl_crystal_size_mid 0.1
_exptl_crystal_size_min 0.1
_refine_diff_density_max 0.610
_refine_diff_density_min -0.343
_refine_diff_density_rms 0.073
_refine_ls_abs_structure_details 'Flack H D (1983), Acta Cryst. A39, 876-881'
_refine_ls_abs_structure_Flack 0.02(3)
_refine_ls_extinction_method none
_refine_ls_goodness_of_fit_ref 1.044
_refine_ls_hydrogen_treatment constr
_refine_ls_matrix_type full
_refine_ls_number_parameters 284
_refine_ls_number_reflns 3657
_refine_ls_number_restraints 0
_refine_ls_restrained_S_all 1.044
_refine_ls_R_factor_all 0.0835
_refine_ls_R_factor_gt 0.0664
_refine_ls_shift/su_max 0.000
_refine_ls_shift/su_mean 0.000
_refine_ls_structure_factor_coef Fsqd
_refine_ls_weighting_details 'calc w=1/[\s^2^(Fo^2^)+(0.0000P)^2^+3.9556P] where P=(Fo^2^+2Fc^2^)/3'
_refine_ls_weighting_scheme calc
_refine_ls_wR_factor_gt 0.1672
_refine_ls_wR_factor_ref 0.1817
_reflns_number_gt 3028
_reflns_number_total 3657
_reflns_threshold_expression >2sigma(I)
_cod_data_source_file ja305123v_si_003.cif
_cod_data_source_block p212121a
_cod_original_sg_symbol_H-M 'P 21 21 21 '
_cod_database_code 4118429

loop_
_symmetry_equiv_pos_as_xyz
'x, y, z'
'-x+1/2, -y, z+1/2'
'x+1/2, -y+1/2, -z'
'-x, y+1/2, -z+1/2'

loop_
_atom_site_label
_atom_site_type_symbol
_atom_site_fract_x
_atom_site_fract_y
_atom_site_fract_z
_atom_site_U_iso_or_equiv
_atom_site_adp_type
_atom_site_occupancy
_atom_site_symmetry_multiplicity
_atom_site_calc_flag
_atom_site_refinement_flags
C1 C 0.2503(5) 1.0613(4) 0.4583(3) 0.0293(13) Uani 1 1 d .
C2 C 0.2862(5) 0.9793(4) 0.4010(3) 0.0289(12) Uani 1 1 d .
C3 C 0.1676(5) 0.9435(4) 0.3574(3) 0.0306(13) Uani 1 1 d .
H3A H 0.1893 0.8855 0.3261 0.037 Uiso 1 1 calc R
H3B H 0.1386 0.9963 0.3229 0.037 Uiso 1 1 calc R
C4 C 0.0598(5) 0.9157(4) 0.4133(3) 0.0295(13) Uani 1 1 d .
H4 H 0.0943 0.8674 0.4506 0.035 Uiso 1 1 calc R
C5 C 0.0182(5) 1.0093(4) 0.4588(3) 0.0261(12) Uani 1 1 d .
H5 H -0.0401 1.0475 0.4257 0.031 Uiso 1 1 calc R
C6 C -0.0486(5) 0.8650(5) 0.3715(3) 0.0318(13) Uani 1 1 d .
C7 C -0.0563(5) 0.7609(4) 0.3739(3) 0.0301(12) Uani 1 1 d .
H7 H 0.0011 0.7248 0.4041 0.036 Uiso 1 1 calc R
C8 C -0.1484(5) 0.7103(4) 0.3318(3) 0.0312(12) Uani 1 1 d .
C9 C -0.2327(6) 0.7630(4) 0.2849(3) 0.0356(13) Uani 1 1 d .
H9 H -0.2935 0.7290 0.2557 0.043 Uiso 1 1 calc R
C10 C -0.2250(6) 0.8668(5) 0.2822(3) 0.0409(14) Uani 1 1 d .
H10 H -0.2827 0.9027 0.2521 0.049 Uiso 1 1 calc R
C11 C -0.1320(6) 0.9183(5) 0.3241(3) 0.0393(14) Uani 1 1 d .
H11 H -0.1256 0.9878 0.3203 0.047 Uiso 1 1 calc R
C12 C -0.0550(5) 0.9796(4) 0.5312(3) 0.0283(12) Uani 1 1 d .
C13 C -0.1871(5) 0.9946(4) 0.5359(3) 0.0306(13) Uani 1 1 d .
H13 H -0.2290 1.0285 0.4963 0.037 Uiso 1 1 calc R
C14 C -0.2557(5) 0.9597(4) 0.5985(3) 0.0333(13) Uani 1 1 d .
H14 H -0.3429 0.9717 0.6021 0.040 Uiso 1 1 calc R
C15 C -0.1931(5) 0.9063(4) 0.6563(3) 0.0314(13) Uani 1 1 d .
C16 C -0.0612(5) 0.8939(4) 0.6537(3) 0.0359(14) Uani 1 1 d .
H16 H -0.0191 0.8616 0.6940 0.043 Uiso 1 1 calc R
C17 C 0.0069(5) 0.9298(4) 0.5909(3) 0.0317(13) Uani 1 1 d .
H17 H 0.0947 0.9205 0.5887 0.038 Uiso 1 1 calc R
C18 C 0.0924(5) 1.1687(4) 0.5219(3) 0.0304(12) Uani 1 1 d .
H18 H -0.0006 1.1668 0.5272 0.036 Uiso 1 1 calc R
C19 C 0.1449(6) 1.1715(5) 0.6054(3) 0.0429(15) Uani 1 1 d .
H19A H 0.1853 1.1077 0.6168 0.051 Uiso 1 1 calc R
H19B H 0.2096 1.2233 0.6089 0.051 Uiso 1 1 calc R
C20 C 0.0441(6) 1.1914(5) 0.6650(4) 0.0441(15) Uani 1 1 d .
H20A H 0.0079 1.2567 0.6565 0.066 Uiso 1 1 calc R
H20B H 0.0814 1.1889 0.7157 0.066 Uiso 1 1 calc R
H20C H -0.0216 1.1415 0.6610 0.066 Uiso 1 1 calc R
C21 C 0.1208(6) 1.2628(4) 0.4754(4) 0.0383(14) Uani 1 1 d .
H21 H 0.2126 1.2637 0.4648 0.046 Uiso 1 1 calc R
C22 C 0.0521(7) 1.2639(5) 0.3982(4) 0.0476(17) Uani 1 1 d .
H22A H -0.0384 1.2641 0.4068 0.071 Uiso 1 1 calc R
H22B H 0.0752 1.2053 0.3691 0.071 Uiso 1 1 calc R
H22C H 0.0759 1.3230 0.3699 0.071 Uiso 1 1 calc R
C23 C 0.3805(6) 1.0237(4) 0.3418(3) 0.0352(13) Uani 1 1 d .
H23A H 0.3385 1.0750 0.3122 0.053 Uiso 1 1 calc R
H23B H 0.4095 0.9716 0.3077 0.053 Uiso 1 1 calc R
H23C H 0.4521 1.0522 0.3685 0.053 Uiso 1 1 calc R
C24 C 0.3485(6) 0.8902(5) 0.4440(4) 0.0419(15) Uani 1 1 d .
H24A H 0.3009 0.8782 0.4913 0.050 Uiso 1 1 calc R
H24B H 0.3402 0.8308 0.4120 0.050 Uiso 1 1 calc R
C25 C 0.4823(6) 0.9025(5) 0.4641(4) 0.0476(16) Uani 1 1 d .
H25 H 0.5051 0.9556 0.4962 0.057 Uiso 1 1 calc R
C26 C 0.5747(6) 0.8407(5) 0.4386(4) 0.0485(17) Uani 1 1 d .
H26A H 0.5543 0.7870 0.4065 0.058 Uiso 1 1 calc R
H26B H 0.6590 0.8517 0.4531 0.058 Uiso 1 1 calc R
N1 N 0.1267(4) 1.0759(3) 0.4782(3) 0.0294(10) Uani 1 1 d .
O1 O 0.3339(4) 1.1187(3) 0.4845(2) 0.0428(11) Uani 1 1 d .
O2 O 0.0916(4) 1.3499(3) 0.5196(3) 0.0412(10) Uani 1 1 d .
H2 H 0.0155 1.3630 0.5153 0.062 Uiso 1 1 calc R
Cl1 Cl -0.15345(14) 0.58035(11) 0.33515(9) 0.0421(4) Uani 1 1 d .
Cl2 Cl -0.27943(14) 0.85306(11) 0.73147(8) 0.0432(4) Uani 1 1 d .

loop_
_atom_site_aniso_label
_atom_site_aniso_U_11
_atom_site_aniso_U_22
_atom_site_aniso_U_33
_atom_site_aniso_U_23
_atom_site_aniso_U_13
_atom_site_aniso_U_12
C1 0.022(3) 0.027(3) 0.039(3) -0.003(2) 0.001(2) 0.003(2)
C2 0.031(3) 0.028(3) 0.027(3) 0.003(2) 0.005(2) 0.003(3)
C3 0.037(3) 0.027(3) 0.028(3) -0.003(2) 0.003(2) -0.001(3)
C4 0.035(3) 0.021(3) 0.033(3) -0.003(2) -0.003(2) 0.003(3)
C5 0.022(3) 0.024(3) 0.033(3) -0.001(2) -0.006(2) 0.001(2)
C6 0.027(3) 0.035(3) 0.033(3) -0.005(3) -0.003(2) -0.002(3)
C7 0.036(3) 0.028(3) 0.027(3) 0.002(2) 0.001(2) -0.003(3)
C8 0.033(3) 0.028(3) 0.033(3) -0.002(2) 0.006(3) -0.006(3)
C9 0.037(3) 0.036(3) 0.034(3) -0.001(2) -0.007(2) -0.005(3)
C10 0.043(3) 0.047(4) 0.032(3) 0.000(3) -0.016(3) -0.006(3)
C11 0.045(3) 0.034(3) 0.038(3) -0.001(3) -0.009(3) -0.001(3)
C12 0.030(3) 0.025(3) 0.030(3) -0.003(2) -0.004(2) 0.000(2)
C13 0.023(3) 0.027(3) 0.041(3) -0.003(2) -0.005(2) 0.004(2)
C14 0.024(3) 0.034(3) 0.042(3) -0.005(3) 0.002(3) 0.000(3)
C15 0.026(3) 0.028(3) 0.040(3) -0.001(2) 0.007(2) -0.003(2)
C16 0.035(3) 0.036(3) 0.037(3) -0.002(3) -0.007(3) 0.006(3)
C17 0.023(3) 0.034(3) 0.038(3) 0.004(3) 0.001(2) 0.004(3)
C18 0.026(3) 0.024(3) 0.041(3) -0.014(2) 0.004(2) 0.000(2)
C19 0.038(3) 0.048(4) 0.042(3) -0.015(3) -0.003(3) -0.002(3)
C20 0.050(4) 0.041(3) 0.041(3) -0.004(3) 0.006(3) 0.004(3)
C21 0.029(3) 0.027(3) 0.059(4) -0.007(3) 0.013(3) -0.004(3)
C22 0.056(4) 0.033(3) 0.053(4) 0.000(3) 0.015(3) -0.001(3)
C23 0.037(3) 0.037(3) 0.032(3) 0.002(3) 0.002(3) -0.001(3)
C24 0.035(3) 0.040(3) 0.050(4) 0.011(3) 0.008(3) 0.013(3)
C25 0.047(4) 0.045(4) 0.051(4) 0.002(3) 0.001(3) 0.003(3)
C26 0.035(3) 0.058(4) 0.052(4) 0.006(3) 0.008(3) 0.015(3)
N1 0.025(2) 0.026(2) 0.037(3) -0.009(2) -0.005(2) -0.001(2)
O1 0.026(2) 0.051(3) 0.051(3) -0.019(2) -0.0007(18) -0.002(2)
O2 0.026(2) 0.033(2) 0.065(3) -0.011(2) 0.0048(18) 0.001(2)
Cl1 0.0458(8) 0.0333(8) 0.0473(9) -0.0077(7) 0.0013(7) -0.0104(7)
Cl2 0.0441(8) 0.0392(8) 0.0462(8) 0.0013(7) 0.0114(6) 0.0021(8)

loop_
_atom_type_symbol
_atom_type_description
_atom_type_scat_dispersion_real
_atom_type_scat_dispersion_imag
_atom_type_scat_source
C C 0.0181 0.0091 'International Tables Vol C Tables 4.2.6.8 and 6.1.1.4'
H H 0.0000 0.0000 'International Tables Vol C Tables 4.2.6.8 and 6.1.1.4'
N N 0.0311 0.0180 'International Tables Vol C Tables 4.2.6.8 and 6.1.1.4'
O O 0.0492 0.0322 'International Tables Vol C Tables 4.2.6.8 and 6.1.1.4'
Cl Cl 0.3639 0.7018 'International Tables Vol C Tables 4.2.6.8 and 6.1.1.4'

loop_
_geom_angle_atom_site_label_1
_geom_angle_atom_site_label_2
_geom_angle_atom_site_label_3
_geom_angle
O1 C1 N1 119.4(5)
O1 C1 C2 120.2(5)
N1 C1 C2 120.3(5)
C1 C2 C3 110.1(4)
C1 C2 C23 108.4(5)
C3 C2 C23 108.2(4)
C1 C2 C24 110.0(5)
C3 C2 C24 110.0(5)
C23 C2 C24 110.1(5)
C2 C3 C4 111.3(4)
C2 C3 H3A 109.4
C4 C3 H3A 109.4
C2 C3 H3B 109.4
C4 C3 H3B 109.4
H3A C3 H3B 108.0
C6 C4 C3 111.2(4)
C6 C4 C5 113.2(4)
C3 C4 C5 109.6(4)
C6 C4 H4 107.5
C3 C4 H4 107.5
C5 C4 H4 107.5
N1 C5 C12 110.9(4)
N1 C5 C4 112.6(4)
C12 C5 C4 110.7(4)
N1 C5 H5 107.5
C12 C5 H5 107.5
C4 C5 H5 107.5
C11 C6 C7 119.3(5)
C11 C6 C4 121.9(5)
C7 C6 C4 118.5(5)
C8 C7 C6 120.7(5)
C8 C7 H7 119.6
C6 C7 H7 119.6
C7 C8 C9 120.3(5)
C7 C8 Cl1 119.4(4)
C9 C8 Cl1 120.3(4)
C10 C9 C8 119.1(5)
C10 C9 H9 120.5
C8 C9 H9 120.5
C9 C10 C11 120.9(6)
C9 C10 H10 119.5
C11 C10 H10 119.5
C6 C11 C10 119.6(6)
C6 C11 H11 120.2
C10 C11 H11 120.2
C17 C12 C13 119.2(5)
C17 C12 C5 120.0(5)
C13 C12 C5 120.6(5)
C14 C13 C12 120.8(5)
C14 C13 H13 119.6
C12 C13 H13 119.6
C13 C14 C15 119.3(5)
C13 C14 H14 120.4
C15 C14 H14 120.4
C14 C15 C16 120.4(5)
C14 C15 Cl2 120.0(4)
C16 C15 Cl2 119.5(5)
C17 C16 C15 119.7(5)
C17 C16 H16 120.1
C15 C16 H16 120.1
C16 C17 C12 120.5(5)
C16 C17 H17 119.8
C12 C17 H17 119.8
N1 C18 C21 111.7(4)
N1 C18 C19 114.0(5)
C21 C18 C19 113.9(5)
N1 C18 H18 105.4
C21 C18 H18 105.4
C19 C18 H18 105.4
C20 C19 C18 113.3(5)
C20 C19 H19A 108.9
C18 C19 H19A 108.9
C20 C19 H19B 108.9
C18 C19 H19B 108.9
H19A C19 H19B 107.7
C19 C20 H20A 109.5
C19 C20 H20B 109.5
H20A C20 H20B 109.5
C19 C20 H20C 109.5
H20A C20 H20C 109.5
H20B C20 H20C 109.5
O2 C21 C22 111.2(5)
O2 C21 C18 110.3(5)
C22 C21 C18 112.4(5)
O2 C21 H21 107.6
C22 C21 H21 107.6
C18 C21 H21 107.6
C21 C22 H22A 109.5
C21 C22 H22B 109.5
H22A C22 H22B 109.5
C21 C22 H22C 109.5
H22A C22 H22C 109.5
H22B C22 H22C 109.5
C2 C23 H23A 109.5
C2 C23 H23B 109.5
H23A C23 H23B 109.5
C2 C23 H23C 109.5
H23A C23 H23C 109.5
H23B C23 H23C 109.5
C25 C24 C2 115.9(5)
C25 C24 H24A 108.3
C2 C24 H24A 108.3
C25 C24 H24B 108.3
C2 C24 H24B 108.3
H24A C24 H24B 107.4
C26 C25 C24 123.2(7)
C26 C25 H25 118.4
C24 C25 H25 118.4
C25 C26 H26A 120.0
C25 C26 H26B 120.0
H26A C26 H26B 120.0
C1 N1 C5 126.2(4)
C1 N1 C18 118.5(4)
C5 N1 C18 115.2(4)
C21 O2 H2 109.5

loop_
_geom_bond_atom_site_label_1
_geom_bond_atom_site_label_2
_geom_bond_distance
C1 O1 1.248(6)
C1 N1 1.355(7)
C1 C2 1.521(7)
C2 C3 1.531(8)
C2 C23 1.542(7)
C2 C24 1.545(8)
C3 C4 1.533(8)
C3 H3A 0.9700
C3 H3B 0.9700
C4 C6 1.506(8)
C4 C5 1.537(7)
C4 H4 0.9800
C5 N1 1.481(7)
C5 C12 1.520(8)
C5 H5 0.9800
C6 C11 1.393(8)
C6 C7 1.391(8)
C7 C8 1.383(8)
C7 H7 0.9300
C8 C9 1.390(8)
C8 Cl1 1.733(5)
C9 C10 1.386(9)
C9 H9 0.9300
C10 C11 1.395(8)
C10 H10 0.9300
C11 H11 0.9300
C12 C17 1.388(8)
C12 C13 1.402(8)
C13 C14 1.382(8)
C13 H13 0.9300
C14 C15 1.391(8)
C14 H14 0.9300
C15 C16 1.393(8)
C15 Cl2 1.735(6)
C16 C17 1.385(8)
C16 H16 0.9300
C17 H17 0.9300
C18 N1 1.492(7)
C18 C21 1.518(8)
C18 C19 1.546(8)
C18 H18 0.9800
C19 C20 1.500(9)
C19 H19A 0.9700
C19 H19B 0.9700
C20 H20A 0.9600
C20 H20B 0.9600
C20 H20C 0.9600
C21 O2 1.423(7)
C21 C22 1.517(9)
C21 H21 0.9800
C22 H22A 0.9600
C22 H22B 0.9600
C22 H22C 0.9600
C23 H23A 0.9600
C23 H23B 0.9600
C23 H23C 0.9600
C24 C25 1.454(9)
C24 H24A 0.9700
C24 H24B 0.9700
C25 C26 1.346(9)
C25 H25 0.9300
C26 H26A 0.9300
C26 H26B 0.9300
O2 H2 0.8200

loop_
_geom_hbond_atom_site_label_D
_geom_hbond_atom_site_label_H
_geom_hbond_atom_site_label_A
_geom_hbond_distance_DH
_geom_hbond_distance_HA
_geom_hbond_distance_DA
_geom_hbond_angle_DHA
_geom_hbond_site_symmetry_A
_geom_hbond_publ_flag
O2 H2 O1 0.8200 1.9200 2.735(6) 173.00 3_476 yes

loop_
_geom_torsion_atom_site_label_1
_geom_torsion_atom_site_label_2
_geom_torsion_atom_site_label_3
_geom_torsion_atom_site_label_4
_geom_torsion
O1 C1 C2 C3 -161.0(5)
N1 C1 C2 C3 15.7(7)
O1 C1 C2 C23 -42.8(7)
N1 C1 C2 C23 133.9(5)
O1 C1 C2 C24 77.6(7)
N1 C1 C2 C24 -105.7(6)
C1 C2 C3 C4 -51.6(6)
C23 C2 C3 C4 -169.9(4)
C24 C2 C3 C4 69.8(6)
C2 C3 C4 C6 -170.8(4)
C2 C3 C4 C5 63.2(6)
C6 C4 C5 N1 -161.6(4)
C3 C4 C5 N1 -36.8(6)
C6 C4 C5 C12 73.7(6)
C3 C4 C5 C12 -161.5(4)
C3 C4 C6 C11 -73.6(6)
C5 C4 C6 C11 50.3(7)
C3 C4 C6 C7 99.1(6)
C5 C4 C6 C7 -137.0(5)
C11 C6 C7 C8 -2.3(8)
C4 C6 C7 C8 -175.2(5)
C6 C7 C8 C9 1.7(8)
C6 C7 C8 Cl1 179.1(4)
C7 C8 C9 C10 -1.4(9)
Cl1 C8 C9 C10 -178.8(5)
C8 C9 C10 C11 1.8(9)
C7 C6 C11 C10 2.6(8)
C4 C6 C11 C10 175.3(5)
C9 C10 C11 C6 -2.4(9)
N1 C5 C12 C17 -58.7(6)
C4 C5 C12 C17 67.0(6)
N1 C5 C12 C13 126.5(5)
C4 C5 C12 C13 -107.8(6)
C17 C12 C13 C14 -0.6(8)
C5 C12 C13 C14 174.1(5)
C12 C13 C14 C15 -2.0(8)
C13 C14 C15 C16 4.2(8)
C13 C14 C15 Cl2 -174.8(4)
C14 C15 C16 C17 -3.8(9)
Cl2 C15 C16 C17 175.2(4)
C15 C16 C17 C12 1.1(9)
C13 C12 C17 C16 1.1(8)
C5 C12 C17 C16 -173.7(5)
N1 C18 C19 C20 -126.8(5)
C21 C18 C19 C20 103.4(6)
N1 C18 C21 O2 -177.9(4)
C19 C18 C21 O2 -47.0(7)
N1 C18 C21 C22 57.4(6)
C19 C18 C21 C22 -171.7(5)
C1 C2 C24 C25 -80.0(7)
C3 C2 C24 C25 158.6(5)
C23 C2 C24 C25 39.4(7)
C2 C24 C25 C26 -120.1(7)
O1 C1 N1 C5 -173.4(5)
C2 C1 N1 C5 9.8(8)
O1 C1 N1 C18 8.6(8)
C2 C1 N1 C18 -168.2(5)
C12 C5 N1 C1 126.1(5)
C4 C5 N1 C1 1.5(7)
C12 C5 N1 C18 -55.9(6)
C4 C5 N1 C18 179.5(4)
C21 C18 N1 C1 62.3(6)
C19 C18 N1 C1 -68.6(6)
C21 C18 N1 C5 -115.9(5)
C19 C18 N1 C5 113.2(5)
